data_1547903
loop_
_publ_author_name
'Rawe, Benjamin W.'
'Scott, Michael R.'
'Brown, Christopher M.'
'MacKenzie, Harvey K.'
'Gates, Derek P.'

_publ_section_title
;
 Poly(p-phenylenediethynylene phosphine)s and Related \p-Conjugated
 Phosphine--Diyne Polymers: Synthesis, Characterization and Photophysical
 Properties
;
_journal_issue 22
_journal_name_full Macromolecules
_journal_page_first 8916
_journal_paper_doi 10.1021/acs.macromol.7b01933
_journal_volume 50
_journal_year 2017
_chemical_formula_sum 'C22 H15 O P'
_chemical_formula_weight 326.31
_chemical_name_systematic
; 
 ? 
;
_space_group_crystal_system orthorhombic
_space_group_IT_number 29
_space_group_name_Hall 'P 2c -2ac'
_space_group_name_H-M_alt 'P c a 21'
_symmetry_space_group_name_Hall 'P 2c -2ac'
_symmetry_space_group_name_H-M 'P c a 21'
_atom_sites_solution_hydrogens geom
_audit_creation_method SHELXL-2012
_cell_angle_alpha 90
_cell_angle_beta 90
_cell_angle_gamma 90
_cell_formula_units_Z 4
_cell_length_a 19.497(3)
_cell_length_b 7.6030(12)
_cell_length_c 11.664(2)
_cell_measurement_reflns_used 8233
_cell_measurement_temperature 100(2)
_cell_measurement_theta_max 30.46
_cell_measurement_theta_min 2.72
_cell_volume 1729.0(5)
_computing_cell_refinement 'Bruker SAINT'
_computing_data_collection 'Bruker APEX2'
_computing_data_reduction 'Bruker SAINT'
_computing_molecular_graphics 'Bruker SHELXTL'
_computing_publication_material 'Bruker SHELXTL'
_computing_structure_refinement 'SHELXL-2012 (Sheldrick, 2012)'
_computing_structure_solution 'SHELXS-97 (Sheldrick 2008)'
_diffrn_ambient_temperature 100(2)
_diffrn_measured_fraction_theta_full 0.999
_diffrn_measured_fraction_theta_max 0.998
_diffrn_measurement_device_type 'Bruker APEX-II CCD'
_diffrn_measurement_method '\f and \w scans'
_diffrn_radiation_type MoK\a
_diffrn_radiation_wavelength 0.71073
_diffrn_reflns_av_R_equivalents 0.0465
_diffrn_reflns_av_unetI/netI 0.0592
_diffrn_reflns_Laue_measured_fraction_full 0.999
_diffrn_reflns_Laue_measured_fraction_max 0.998
_diffrn_reflns_limit_h_max 27
_diffrn_reflns_limit_h_min -21
_diffrn_reflns_limit_k_max 10
_diffrn_reflns_limit_k_min -10
_diffrn_reflns_limit_l_max 16
_diffrn_reflns_limit_l_min -16
_diffrn_reflns_number 15730
_diffrn_reflns_point_group_measured_fraction_full 0.990
_diffrn_reflns_point_group_measured_fraction_max 0.978
_diffrn_reflns_theta_full 26.000
_diffrn_reflns_theta_max 30.053
_diffrn_reflns_theta_min 2.089
_exptl_absorpt_coefficient_mu 0.163
_exptl_absorpt_correction_T_max 0.979
_exptl_absorpt_correction_T_min 0.858
_exptl_absorpt_correction_type multi-scan
_exptl_absorpt_process_details 'SADABS (Bruker, 2012)'
_exptl_crystal_colour colourless
_exptl_crystal_density_diffrn 1.254
_exptl_crystal_description prism
_exptl_crystal_F_000 680
_exptl_crystal_size_max 0.210
_exptl_crystal_size_mid 0.180
_exptl_crystal_size_min 0.130
_refine_diff_density_max 0.565
_refine_diff_density_min -0.342
_refine_diff_density_rms 0.058
_refine_ls_abs_structure_details
; 
 Flack x determined using 1666 quotients [(I+)-(I-)]/[(I+)+(I-)] 
 (Parsons and Flack (2004), Acta Cryst. A60, s61). 
;
_refine_ls_abs_structure_Flack -0.02(6)
_refine_ls_extinction_method none
_refine_ls_goodness_of_fit_ref 1.020
_refine_ls_hydrogen_treatment constr
_refine_ls_matrix_type full
_refine_ls_number_parameters 217
_refine_ls_number_reflns 4971
_refine_ls_number_restraints 1
_refine_ls_restrained_S_all 1.020
_refine_ls_R_factor_all 0.0616
_refine_ls_R_factor_gt 0.0465
_refine_ls_shift/su_max 0.000
_refine_ls_shift/su_mean 0.000
_refine_ls_structure_factor_coef Fsqd
_refine_ls_weighting_details
; 
 w=1/[\s^2^(Fo^2^)+(0.0500P)^2^+0.3468P] 
 where P=(Fo^2^+2Fc^2^)/3 
;
_refine_ls_weighting_scheme calc
_refine_ls_wR_factor_gt 0.0982
_refine_ls_wR_factor_ref 0.1073
_reflns_Friedel_coverage 0.874
_reflns_Friedel_fraction_full 0.979
_reflns_Friedel_fraction_max 0.957
_reflns_number_gt 4151
_reflns_number_total 4971
_reflns_threshold_expression 'I > 2\s(I)'
_cod_data_source_file ma7b01933_si_003.cif
_cod_data_source_block dg263
_cod_depositor_comments 'Adding full bibliography for 1547902--1547904.cif.'
_cod_database_code 1547903
_shelx_space_group_comment
; 
The symmetry employed for this shelxl refinement is uniquely defined 
by the following loop, which should always be used as a source of 
symmetry information in preference to the above space-group names. 
They are only intended as comments. 
;
_shelx_estimated_absorpt_t_min 0.967
_shelx_estimated_absorpt_t_max 0.979
_shelxl_version_number 2012-9

loop_
_space_group_symop_operation_xyz
'x, y, z'
'-x, -y, z+1/2'
'x+1/2, -y, z'
'-x+1/2, y, z+1/2'

loop_
_atom_site_label
_atom_site_type_symbol
_atom_site_fract_x
_atom_site_fract_y
_atom_site_fract_z
_atom_site_U_iso_or_equiv
_atom_site_adp_type
_atom_site_occupancy
_atom_site_site_symmetry_order
_atom_site_calc_flag
_atom_site_refinement_flags_posn
_atom_site_refinement_flags_adp
P1 P 0.48456(3) 0.41757(8) 0.00028(7) 0.01428(15) Uani 1 1 d . .
O1 O 0.47467(9) 0.6014(2) -0.03819(18) 0.0191(4) Uani 1 1 d . .
C1 C 0.46846(13) 0.2590(4) -0.1102(2) 0.0155(5) Uani 1 1 d . .
C2 C 0.45883(15) 0.0795(4) -0.0863(3) 0.0211(6) Uani 1 1 d . .
H2 H 0.4585 0.0389 -0.0093 0.025 Uiso 1 1 calc R U
C3 C 0.44977(15) -0.0383(4) -0.1764(3) 0.0223(6) Uani 1 1 d . .
H3 H 0.4440 -0.1601 -0.1612 0.027 Uiso 1 1 calc R U
C4 C 0.44920(15) 0.0224(4) -0.2876(3) 0.0234(6) Uani 1 1 d . .
H4 H 0.4427 -0.0583 -0.3488 0.028 Uiso 1 1 calc R U
C5 C 0.45791(16) 0.1995(4) -0.3116(3) 0.0264(7) Uani 1 1 d . .
H5 H 0.4571 0.2397 -0.3887 0.032 Uiso 1 1 calc R U
C6 C 0.46788(16) 0.3178(4) -0.2227(3) 0.0207(6) Uani 1 1 d . .
H6 H 0.4743 0.4392 -0.2389 0.025 Uiso 1 1 calc R U
C7 C 0.43343(14) 0.3532(4) 0.1164(2) 0.0188(6) Uani 1 1 d . .
C8 C 0.39309(14) 0.3167(3) 0.1905(3) 0.0178(6) Uani 1 1 d . .
C9 C 0.34335(14) 0.2689(4) 0.2766(2) 0.0166(6) Uani 1 1 d . .
C10 C 0.36406(16) 0.2050(4) 0.3839(3) 0.0217(6) Uani 1 1 d . .
H10 H 0.4114 0.1985 0.4026 0.026 Uiso 1 1 calc R U
C11 C 0.31516(17) 0.1512(4) 0.4624(3) 0.0256(7) Uani 1 1 d . .
H11 H 0.3290 0.1068 0.5349 0.031 Uiso 1 1 calc R U
C12 C 0.24560(18) 0.1623(4) 0.4352(3) 0.0250(7) Uani 1 1 d . .
H12 H 0.2122 0.1240 0.4889 0.030 Uiso 1 1 calc R U
C13 C 0.22508(15) 0.2286(4) 0.3303(3) 0.0238(7) Uani 1 1 d . .
H13 H 0.1776 0.2367 0.3126 0.029 Uiso 1 1 calc R U
C14 C 0.27348(14) 0.2834(4) 0.2510(3) 0.0196(6) Uani 1 1 d . .
H14 H 0.2593 0.3307 0.1795 0.024 Uiso 1 1 calc R U
C15 C 0.56843(15) 0.3761(4) 0.0465(3) 0.0185(6) Uani 1 1 d . .
C16 C 0.62799(15) 0.3479(4) 0.0667(3) 0.0175(6) Uani 1 1 d . .
C17 C 0.69925(14) 0.3105(3) 0.0875(3) 0.0168(6) Uani 1 1 d . .
C18 C 0.74711(14) 0.3550(3) 0.0033(3) 0.0209(5) Uani 1 1 d . .
H18 H 0.7324 0.4107 -0.0654 0.025 Uiso 1 1 calc R U
C19 C 0.81544(15) 0.3186(4) 0.0195(3) 0.0290(8) Uani 1 1 d . .
H19 H 0.8479 0.3488 -0.0380 0.035 Uiso 1 1 calc R U
C20 C 0.83708(15) 0.2376(4) 0.1201(3) 0.0292(8) Uani 1 1 d . .
H20 H 0.8844 0.2132 0.1311 0.035 Uiso 1 1 calc R U
C21 C 0.79006(17) 0.1920(4) 0.2046(3) 0.0274(7) Uani 1 1 d . .
H21 H 0.8050 0.1362 0.2730 0.033 Uiso 1 1 calc R U
C22 C 0.72055(15) 0.2290(4) 0.1880(3) 0.0218(6) Uani 1 1 d . .
H22 H 0.6880 0.1986 0.2453 0.026 Uiso 1 1 calc R U

loop_
_atom_site_aniso_label
_atom_site_aniso_U_11
_atom_site_aniso_U_22
_atom_site_aniso_U_33
_atom_site_aniso_U_23
_atom_site_aniso_U_13
_atom_site_aniso_U_12
P1 0.0128(3) 0.0168(3) 0.0132(3) 0.0015(3) 0.0001(3) -0.0008(2)
O1 0.0192(10) 0.0182(9) 0.0200(10) 0.0016(8) -0.0007(8) -0.0002(7)
C1 0.0112(12) 0.0194(12) 0.0158(13) -0.0008(11) -0.0004(10) -0.0008(10)
C2 0.0211(14) 0.0207(14) 0.0215(15) 0.0066(12) -0.0061(12) -0.0012(11)
C3 0.0207(14) 0.0147(13) 0.0316(17) 0.0021(12) -0.0064(13) 0.0006(11)
C4 0.0225(15) 0.0217(14) 0.0260(17) -0.0075(12) 0.0033(13) -0.0014(12)
C5 0.0334(17) 0.0267(15) 0.0191(15) 0.0000(13) 0.0037(14) -0.0081(13)
C6 0.0257(15) 0.0198(13) 0.0167(15) 0.0035(11) 0.0013(12) -0.0051(12)
C7 0.0164(13) 0.0218(14) 0.0183(14) -0.0004(12) -0.0020(11) -0.0005(11)
C8 0.0152(13) 0.0186(13) 0.0195(14) -0.0012(11) -0.0013(12) 0.0012(10)
C9 0.0164(13) 0.0167(13) 0.0168(14) -0.0003(11) 0.0011(11) -0.0027(11)
C10 0.0192(14) 0.0254(14) 0.0204(15) 0.0017(12) -0.0015(12) -0.0009(11)
C11 0.0291(16) 0.0307(16) 0.0169(15) 0.0038(13) 0.0013(12) -0.0032(13)
C12 0.0258(15) 0.0280(15) 0.0211(15) -0.0032(12) 0.0102(12) -0.0079(13)
C13 0.0151(13) 0.0312(16) 0.0251(17) -0.0062(13) 0.0018(13) -0.0031(12)
C14 0.0183(13) 0.0235(14) 0.0170(15) 0.0005(11) -0.0007(12) 0.0007(11)
C15 0.0172(13) 0.0221(13) 0.0161(13) 0.0019(11) -0.0003(11) -0.0021(11)
C16 0.0201(14) 0.0166(13) 0.0157(13) 0.0000(11) 0.0017(11) -0.0033(11)
C17 0.0130(13) 0.0158(12) 0.0215(15) -0.0015(11) -0.0018(11) -0.0016(10)
C18 0.0174(12) 0.0235(13) 0.0217(13) -0.0026(14) 0.0019(14) -0.0032(10)
C19 0.0171(14) 0.0340(17) 0.036(2) -0.0092(15) 0.0072(14) -0.0072(12)
C20 0.0118(13) 0.0276(16) 0.048(2) -0.0127(15) -0.0048(14) 0.0025(12)
C21 0.0245(15) 0.0224(14) 0.0352(19) 0.0000(14) -0.0134(14) 0.0009(13)
C22 0.0199(14) 0.0223(14) 0.0231(16) 0.0032(13) -0.0020(12) -0.0016(11)

loop_
_atom_type_symbol
_atom_type_description
_atom_type_scat_dispersion_real
_atom_type_scat_dispersion_imag
_atom_type_scat_source
C C 0.0033 0.0016 'International Tables Vol C Tables 4.2.6.8 and 6.1.1.4'
H H 0.0000 0.0000 'International Tables Vol C Tables 4.2.6.8 and 6.1.1.4'
O O 0.0106 0.0060 'International Tables Vol C Tables 4.2.6.8 and 6.1.1.4'
P P 0.1023 0.0942 'International Tables Vol C Tables 4.2.6.8 and 6.1.1.4'

loop_
_geom_angle_atom_site_label_1
_geom_angle_atom_site_label_2
_geom_angle_atom_site_label_3
_geom_angle
O1 P1 C15 112.64(12)
O1 P1 C7 115.08(12)
C15 P1 C7 104.08(14)
O1 P1 C1 113.22(13)
C15 P1 C1 105.30(13)
C7 P1 C1 105.57(13)
C6 C1 C2 120.0(3)
C6 C1 P1 117.7(2)
C2 C1 P1 122.2(2)
C3 C2 C1 119.4(3)
C3 C2 H2 120.3
C1 C2 H2 120.3
C4 C3 C2 119.8(3)
C4 C3 H3 120.1
C2 C3 H3 120.1
C3 C4 C5 121.0(3)
C3 C4 H4 119.5
C5 C4 H4 119.5
C4 C5 C6 119.8(3)
C4 C5 H5 120.1
C6 C5 H5 120.1
C5 C6 C1 119.9(3)
C5 C6 H6 120.0
C1 C6 H6 120.0
C8 C7 P1 173.6(3)
C7 C8 C9 178.0(3)
C14 C9 C10 119.9(3)
C14 C9 C8 119.1(3)
C10 C9 C8 121.0(3)
C11 C10 C9 119.6(3)
C11 C10 H10 120.2
C9 C10 H10 120.2
C10 C11 C12 120.1(3)
C10 C11 H11 120.0
C12 C11 H11 120.0
C13 C12 C11 120.3(3)
C13 C12 H12 119.8
C11 C12 H12 119.8
C12 C13 C14 120.2(3)
C12 C13 H13 119.9
C14 C13 H13 119.9
C13 C14 C9 119.8(3)
C13 C14 H14 120.1
C9 C14 H14 120.1
C16 C15 P1 173.4(3)
C15 C16 C17 178.1(3)
C22 C17 C18 120.1(3)
C22 C17 C16 121.2(3)
C18 C17 C16 118.6(3)
C19 C18 C17 120.1(3)
C19 C18 H18 119.9
C17 C18 H18 119.9
C18 C19 C20 120.0(3)
C18 C19 H19 120.0
C20 C19 H19 120.0
C21 C20 C19 120.6(3)
C21 C20 H20 119.7
C19 C20 H20 119.7
C20 C21 C22 119.5(3)
C20 C21 H21 120.3
C22 C21 H21 120.3
C17 C22 C21 119.7(3)
C17 C22 H22 120.1
C21 C22 H22 120.1

loop_
_geom_bond_atom_site_label_1
_geom_bond_atom_site_label_2
_geom_bond_distance
P1 O1 1.481(2)
P1 C15 1.750(3)
P1 C7 1.751(3)
P1 C1 1.793(3)
C1 C6 1.386(4)
C1 C2 1.405(4)
C2 C3 1.392(4)
C2 H2 0.9500
C3 C4 1.376(5)
C3 H3 0.9500
C4 C5 1.386(4)
C4 H4 0.9500
C5 C6 1.386(4)
C5 H5 0.9500
C6 H6 0.9500
C7 C8 1.201(4)
C8 C9 1.443(4)
C9 C14 1.399(4)
C9 C10 1.402(4)
C10 C11 1.383(4)
C10 H10 0.9500
C11 C12 1.395(5)
C11 H11 0.9500
C12 C13 1.382(5)
C12 H12 0.9500
C13 C14 1.386(4)
C13 H13 0.9500
C14 H14 0.9500
C15 C16 1.204(4)
C16 C17 1.439(4)
C17 C22 1.390(4)
C17 C18 1.397(4)
C18 C19 1.374(4)
C18 H18 0.9500
C19 C20 1.391(5)
C19 H19 0.9500
C20 C21 1.390(5)
C20 H20 0.9500
C21 C22 1.397(4)
C21 H21 0.9500
C22 H22 0.9500

loop_
_geom_torsion_atom_site_label_1
_geom_torsion_atom_site_label_2
_geom_torsion_atom_site_label_3
_geom_torsion_atom_site_label_4
_geom_torsion
O1 P1 C1 C6 17.5(3)
C15 P1 C1 C6 -105.9(2)
C7 P1 C1 C6 144.3(2)
O1 P1 C1 C2 -164.5(2)
C15 P1 C1 C2 72.0(3)
C7 P1 C1 C2 -37.7(3)
C6 C1 C2 C3 1.0(4)
P1 C1 C2 C3 -176.9(2)
C1 C2 C3 C4 -1.1(4)
C2 C3 C4 C5 0.4(5)
C3 C4 C5 C6 0.5(5)
C4 C5 C6 C1 -0.6(5)
C2 C1 C6 C5 -0.1(4)
P1 C1 C6 C5 177.9(2)
C14 C9 C10 C11 2.1(4)
C8 C9 C10 C11 -176.5(3)
C9 C10 C11 C12 -0.6(5)
C10 C11 C12 C13 -0.7(5)
C11 C12 C13 C14 0.5(5)
C12 C13 C14 C9 1.0(5)
C10 C9 C14 C13 -2.3(4)
C8 C9 C14 C13 176.3(3)
C22 C17 C18 C19 -0.1(4)
C16 C17 C18 C19 -178.9(3)
C17 C18 C19 C20 -0.1(4)
C18 C19 C20 C21 0.3(5)
C19 C20 C21 C22 -0.3(5)
C18 C17 C22 C21 0.1(4)
C16 C17 C22 C21 178.9(3)
C20 C21 C22 C17 0.1(5)
